data_2228375
loop_
_publ_author_name
'Naicker, Tricia'
'Govender, Thavendran'
'Kruger, Hendrik G.'
'Maguire, Glenn E. M.'

_publ_section_title
;
 (1<i>R</i>,3<i>S</i>)-Methyl
 6,7-dimethoxy-1-(4-methoxyphenyl)-1,2,3,4-tetrahydroisoquinoline-3-carboxylate
;
_journal_coeditor_code HG2711
_journal_issue 12
_journal_name_full 'Acta Crystallographica Section E'
_journal_page_first o3105
_journal_paper_doi 10.1107/S1600536810044909
_journal_volume 66
_journal_year 2010
_chemical_formula_iupac 'C20 H23 N O5'
_chemical_formula_moiety 'C20 H23 N O5'
_chemical_formula_sum 'C20 H23 N O5'
_chemical_formula_weight 357.39
_chemical_name_systematic
;
(1<i>R</i>,3<i>S</i>)-Methyl
6,7-dimethoxy-1-(4-methoxyphenyl)-1,2,3,4-tetrahydroisoquinoline-3-carboxylate
;
_space_group_IT_number 19
_symmetry_cell_setting orthorhombic
_symmetry_space_group_name_Hall 'P 2ac 2ab'
_symmetry_space_group_name_H-M 'P 21 21 21'
_atom_sites_solution_hydrogens geom
_atom_sites_solution_primary direct
_atom_sites_solution_secondary difmap
_audit_creation_method SHELXL97
_cell_angle_alpha 90.00
_cell_angle_beta 90.00
_cell_angle_gamma 90.00
_cell_formula_units_Z 4
_cell_length_a 5.3719(7)
_cell_length_b 12.1726(14)
_cell_length_c 27.021(3)
_cell_measurement_reflns_used 13619
_cell_measurement_temperature 173(2)
_cell_measurement_theta_max 29.57
_cell_measurement_theta_min 2.25
_cell_volume 1766.9(4)
_computing_cell_refinement 'SAINT (Bruker, 2006)'
_computing_data_collection 'APEX2  (Bruker, 2006)'
_computing_data_reduction 'SAINT (Bruker, 2006)'
_computing_molecular_graphics 'OLEX2 (Dolomanov <i>et al.</i>, 2009)'
_computing_publication_material 'SHELXL97 (Sheldrick, 2008)'
_computing_structure_refinement 'SHELXL97 (Sheldrick, 2008)'
_computing_structure_solution 'SHELXS97 (Sheldrick, 2008)'
_diffrn_ambient_temperature 173(2)
_diffrn_measured_fraction_theta_full 0.999
_diffrn_measured_fraction_theta_max 0.999
_diffrn_measurement_device_type 'Bruker Kappa DUO APEXII'
_diffrn_measurement_method '0.5\% \f scans and \w scans'
_diffrn_radiation_monochromator graphite
_diffrn_radiation_source 'fine-focus sealed tube'
_diffrn_radiation_type MoK\a
_diffrn_radiation_wavelength 0.71073
_diffrn_reflns_av_R_equivalents 0.0324
_diffrn_reflns_av_sigmaI/netI 0.0241
_diffrn_reflns_limit_h_max 7
_diffrn_reflns_limit_h_min -7
_diffrn_reflns_limit_k_max 16
_diffrn_reflns_limit_k_min -16
_diffrn_reflns_limit_l_max 37
_diffrn_reflns_limit_l_min -26
_diffrn_reflns_number 13619
_diffrn_reflns_theta_full 29.57
_diffrn_reflns_theta_max 29.57
_diffrn_reflns_theta_min 2.25
_diffrn_standards_decay_% 0
_exptl_absorpt_coefficient_mu 0.097
_exptl_absorpt_correction_type none
_exptl_crystal_colour colourless
_exptl_crystal_density_diffrn 1.344
_exptl_crystal_density_method 'not measured'
_exptl_crystal_description needle
_exptl_crystal_F_000 760
_exptl_crystal_size_max 0.20
_exptl_crystal_size_mid 0.12
_exptl_crystal_size_min 0.12
_refine_diff_density_max 0.255
_refine_diff_density_min -0.178
_refine_ls_extinction_method none
_refine_ls_goodness_of_fit_ref 1.042
_refine_ls_hydrogen_treatment mixed
_refine_ls_matrix_type full
_refine_ls_number_parameters 239
_refine_ls_number_reflns 2878
_refine_ls_number_restraints 1
_refine_ls_restrained_S_all 1.042
_refine_ls_R_factor_all 0.0429
_refine_ls_R_factor_gt 0.0356
_refine_ls_shift/su_max 0.001
_refine_ls_shift/su_mean 0.000
_refine_ls_structure_factor_coef Fsqd
_refine_ls_weighting_details
;
calc w = 1/[\s^2^(Fo^2^)+(0.0435P)^2^+0.3587P] where P=(Fo^2^+2Fc^2^)/3
;
_refine_ls_weighting_scheme calc
_refine_ls_wR_factor_gt 0.0869
_refine_ls_wR_factor_ref 0.0904
_reflns_number_gt 2538
_reflns_number_total 2878
_reflns_threshold_expression I>2\s(I)
_cod_data_source_file hg2711.cif
_cod_data_source_block I
_cod_database_code 2228375
_cod_database_fobs_code 2228375

loop_
_space_group_symop_id
_space_group_symop_operation_xyz
1 'x, y, z'
2 '-x+1/2, -y, z+1/2'
3 'x+1/2, -y+1/2, -z'
4 '-x, y+1/2, -z+1/2'

loop_
_atom_site_type_symbol
_atom_site_label
_atom_site_fract_x
_atom_site_fract_y
_atom_site_fract_z
_atom_site_U_iso_or_equiv
_atom_site_adp_type
_atom_site_calc_flag
_atom_site_refinement_flags
_atom_site_occupancy
_atom_site_disorder_assembly
_atom_site_disorder_group
O C1 0.3734(3) 0.44954(13) 0.76583(6) 0.0498(4) Uani d . 1 . .
O H1A 0.2473(3) 0.28121(11) 0.78678(5) 0.0378(3) Uani d . 1 . .
O H1B 0.4011(3) 0.34146(11) 1.09674(5) 0.0307(3) Uani d . 1 . .
O C2 0.3315(3) 0.91415(10) 0.85890(5) 0.0351(3) Uani d . 1 . .
O H2 0.6521(3) 0.82927(10) 0.91879(5) 0.0334(3) Uani d . 1 . .
N C4 0.0808(3) 0.40422(12) 0.87542(5) 0.0253(3) Uani d D 1 . .
H H4 0.078(4) 0.3258(5) 0.8806(7) 0.031(5) Uiso d D 1 . .
C C5 -0.0280(3) 0.55050(15) 0.81826(7) 0.0269(4) Uani d . 1 . .
H C6 -0.0184 0.5713 0.7829 0.032 Uiso calc R 1 . .
H H6 -0.1997 0.5652 0.8298 0.032 Uiso calc R 1 . .
C C7 0.0265(3) 0.42813(14) 0.82338(6) 0.0264(4) Uani d . 1 . .
H C8 -0.1279 0.3871 0.8141 0.032 Uiso calc R 1 . .
C C9 0.3147(3) 0.45361(13) 0.89317(6) 0.0224(3) Uani d . 1 . .
H H9 0.4574 0.4190 0.8752 0.027 Uiso calc R 1 . .
C C10 0.3126(3) 0.57639(13) 0.88213(6) 0.0211(3) Uani d . 1 . .
C C11 0.4841(3) 0.64470(14) 0.90671(6) 0.0229(3) Uani d . 1 . .
H C12 0.5967 0.6136 0.9299 0.027 Uiso calc R 1 . .
C H12A 0.4912(3) 0.75648(14) 0.89759(6) 0.0242(3) Uani d . 1 . .
C H12B 0.3187(4) 0.80245(13) 0.86413(6) 0.0250(3) Uani d . 1 . .
C H12C 0.1543(3) 0.73469(14) 0.83937(6) 0.0253(3) Uani d . 1 . .
H C13 0.0407 0.7657 0.8164 0.030 Uiso calc R 1 . .
C C14 0.1519(3) 0.62062(14) 0.84759(6) 0.0231(3) Uani d . 1 . .
C H14 0.2348(4) 0.39131(15) 0.78851(6) 0.0276(4) Uani d . 1 . .
C C15 0.4358(4) 0.23681(18) 0.75419(8) 0.0383(5) Uani d . 1 . .
H H15 0.4304 0.1564 0.7553 0.057 Uiso calc R 1 . .
H C16 0.6003 0.2623 0.7649 0.057 Uiso calc R 1 . .
H C17 0.4044 0.2617 0.7203 0.057 Uiso calc R 1 . .
C H17 0.3392(3) 0.42874(12) 0.94812(6) 0.0216(3) Uani d . 1 . .
C C18 0.5433(3) 0.37117(13) 0.96620(6) 0.0239(3) Uani d . 1 . .
H H18 0.6727 0.3501 0.9442 0.029 Uiso calc R 1 . .
C C19 0.5606(3) 0.34403(14) 1.01604(7) 0.0256(3) Uani d . 1 . .
H H19A 0.7007 0.3045 1.0280 0.031 Uiso calc R 1 . .
C H19B 0.3716(3) 0.37499(13) 1.04827(6) 0.0238(3) Uani d . 1 . .
C H19C 0.1682(3) 0.43478(13) 1.03116(6) 0.0250(3) Uani d . 1 . .
H C20 0.0406 0.4574 1.0533 0.030 Uiso calc R 1 . .
C H20A 0.1551(3) 0.46090(13) 0.98113(6) 0.0245(3) Uani d . 1 . .
H H20B 0.0167 0.5017 0.9692 0.029 Uiso calc R 1 . .
C H20C 0.1949(4) 0.35863(18) 1.12932(7) 0.0399(5) Uani d . 1 . .
H C21 0.2374 0.3319 1.1625 0.060 Uiso calc R 1 . .
H H21A 0.0496 0.3185 1.1169 0.060 Uiso calc R 1 . .
H H21B 0.1564 0.4372 1.1309 0.060 Uiso calc R 1 . .
C H21C 0.8323(4) 0.78695(16) 0.95244(7) 0.0317(4) Uani d . 1 . .
H N1 0.9353 0.8473 0.9650 0.047 Uiso calc R 1 . .
H H1N 0.9380 0.7335 0.9353 0.047 Uiso calc R 1 . .
H O1 0.7474 0.7510 0.9802 0.047 Uiso calc R 1 . .
C O2 0.1569(4) 0.96322(17) 0.82600(8) 0.0419(5) Uani d . 1 . .
H O3 0.1835 1.0429 0.8252 0.063 Uiso calc R 1 . .
H O4 -0.0125 0.9477 0.8375 0.063 Uiso calc R 1 . .
H O5 0.1797 0.9329 0.7927 0.063 Uiso calc R 1 . .

loop_
_atom_site_aniso_label
_atom_site_aniso_U_11
_atom_site_aniso_U_22
_atom_site_aniso_U_33
_atom_site_aniso_U_12
_atom_site_aniso_U_13
_atom_site_aniso_U_23
C1 0.0537(10) 0.0375(8) 0.0581(10) -0.0089(8) 0.0274(9) -0.0036(7)
H1A 0.0463(8) 0.0301(7) 0.0370(7) -0.0025(6) 0.0121(7) -0.0065(6)
H1B 0.0360(7) 0.0309(6) 0.0252(6) 0.0054(6) 0.0012(5) 0.0018(5)
C2 0.0433(8) 0.0212(6) 0.0409(8) -0.0014(6) -0.0095(7) 0.0042(5)
H2 0.0349(7) 0.0253(6) 0.0399(7) -0.0042(6) -0.0127(6) -0.0019(5)
C4 0.0265(7) 0.0241(7) 0.0253(7) -0.0065(6) 0.0018(6) -0.0012(6)
C5 0.0242(8) 0.0296(8) 0.0269(8) -0.0021(7) -0.0041(7) -0.0024(7)
C7 0.0256(8) 0.0276(8) 0.0261(8) -0.0063(7) 0.0012(7) -0.0034(7)
C9 0.0226(7) 0.0205(7) 0.0242(7) -0.0020(6) 0.0033(6) -0.0014(6)
C10 0.0214(7) 0.0201(7) 0.0218(7) -0.0015(6) 0.0032(6) -0.0004(6)
C11 0.0221(7) 0.0237(7) 0.0229(7) 0.0002(6) -0.0005(6) 0.0009(6)
H12A 0.0246(8) 0.0236(7) 0.0246(8) -0.0022(7) -0.0007(7) -0.0023(6)
H12B 0.0292(8) 0.0207(7) 0.0252(8) -0.0003(7) 0.0020(7) 0.0014(6)
H12C 0.0256(8) 0.0268(8) 0.0235(8) 0.0008(7) -0.0023(7) 0.0023(6)
C14 0.0229(7) 0.0254(7) 0.0211(7) -0.0019(7) 0.0015(7) -0.0027(6)
H14 0.0302(9) 0.0302(9) 0.0223(8) -0.0047(7) -0.0004(7) -0.0057(7)
C15 0.0400(11) 0.0407(11) 0.0342(10) 0.0036(9) 0.0033(9) -0.0115(9)
H17 0.0226(7) 0.0175(7) 0.0248(8) -0.0022(6) 0.0006(7) -0.0006(6)
C18 0.0198(7) 0.0214(7) 0.0304(8) 0.0000(6) 0.0042(7) -0.0027(6)
C19 0.0214(7) 0.0225(7) 0.0329(9) 0.0021(6) -0.0017(7) 0.0004(7)
H19B 0.0281(8) 0.0185(7) 0.0247(8) -0.0027(6) -0.0004(7) -0.0006(6)
H19C 0.0252(7) 0.0220(7) 0.0278(8) 0.0027(7) 0.0041(7) -0.0028(6)
H20A 0.0235(7) 0.0211(7) 0.0289(8) 0.0036(7) 0.0012(7) 0.0006(6)
H20C 0.0469(12) 0.0432(11) 0.0296(9) 0.0033(10) 0.0082(9) 0.0042(8)
H21C 0.0302(9) 0.0348(9) 0.0300(9) -0.0043(8) -0.0062(8) -0.0030(7)
O2 0.0488(12) 0.0272(9) 0.0498(12) 0.0069(10) -0.0084(11) 0.0058(8)

loop_
_atom_type_symbol
_atom_type_description
_atom_type_scat_dispersion_real
_atom_type_scat_dispersion_imag
_atom_type_scat_source
C C 0.0033 0.0000 'International Tables Vol C Tables 4.2.6.8 and 6.1.1.4'
H H 0.0000 0.0000 'International Tables Vol C Tables 4.2.6.8 and 6.1.1.4'
N N 0.0061 0.0000 'International Tables Vol C Tables 4.2.6.8 and 6.1.1.4'
O O 0.0106 0.0000 'International Tables Vol C Tables 4.2.6.8 and 6.1.1.4'

loop_
_geom_angle_atom_site_label_1
_geom_angle_atom_site_label_2
_geom_angle_atom_site_label_3
_geom_angle_site_symmetry_1
_geom_angle_site_symmetry_3
_geom_angle
_geom_angle_publ_flag
C1 H14 H1A . . 122.83(18) ?
C1 H14 C7 . . 126.64(17) ?
H1A H14 C7 . . 110.53(15) ?
H1A C15 H15 . . 109.5 ?
H1A C15 C16 . . 109.5 ?
H1A C15 C17 . . 109.5 ?
H1B H19B C19 . . 115.50(16) ?
H1B H19B H19C . . 124.03(16) ?
H1B H20C C21 . . 109.5 ?
H1B H20C H21A . . 109.5 ?
H1B H20C H21B . . 109.5 ?
C2 H12B H12A . . 115.30(16) ?
C2 H12B H12C . . 125.13(16) ?
C2 O2 O3 . . 109.5 ?
C2 O2 O4 . . 109.5 ?
C2 O2 O5 . . 109.5 ?
H2 H12A C11 . . 125.56(16) ?
H2 H12A H12B . . 115.32(15) ?
H2 H21C N1 . . 109.5 ?
H2 H21C H1N . . 109.5 ?
H2 H21C O1 . . 109.5 ?
C4 C7 C5 . . 108.63(14) ?
C4 C7 C8 . . 107.8 ?
C4 C7 H14 . . 112.79(15) ?
C4 C9 H9 . . 108.9 ?
C4 C9 C10 . . 109.28(14) ?
C4 C9 H17 . . 108.07(13) ?
C5 C7 C8 . . 107.8 ?
C5 C7 H14 . . 111.78(15) ?
C6 C5 H6 . . 107.9 ?
C7 C4 H4 . . 109.5(12) ?
C7 C4 C9 . . 113.65(13) ?
C7 C5 C6 . . 109.1 ?
C7 C5 H6 . . 109.1 ?
C9 C4 H4 . . 111.7(13) ?
C10 C9 H9 . . 108.9 ?
C10 C11 C12 . . 119.5 ?
C10 C14 C5 . . 122.23(15) ?
C10 C14 H12C . . 119.08(16) ?
C11 C10 C9 . . 118.82(15) ?
C11 H12A H12B . . 119.11(16) ?
H12A H2 H21C . . 117.63(14) ?
H12A C11 C10 . . 121.00(16) ?
H12A C11 C12 . . 119.5 ?
H12B C2 O2 . . 116.62(16) ?
H12B H12C C13 . . 119.4 ?
H12B H12C C14 . . 121.27(16) ?
H12C H12B H12A . . 119.57(15) ?
H12C C14 C5 . . 118.69(16) ?
C14 C5 C6 . . 109.1 ?
C14 C5 H6 . . 109.1 ?
C14 C5 C7 . . 112.38(15) ?
C14 C10 C9 . . 121.29(15) ?
C14 C10 C11 . . 119.86(15) ?
C14 H12C C13 . . 119.4 ?
H14 H1A C15 . . 115.43(16) ?
H14 C7 C8 . . 107.8 ?
H15 C15 C16 . . 109.5 ?
H15 C15 C17 . . 109.5 ?
C16 C15 C17 . . 109.5 ?
H17 C9 H9 . . 108.9 ?
H17 C9 C10 . . 112.76(13) ?
H17 C18 H18 . . 119.6 ?
H17 H20A H19C . . 121.60(16) ?
H17 H20A H20B . . 119.2 ?
C18 H17 C9 . . 120.77(15) ?
C18 C19 H19A . . 120.2 ?
C19 C18 H17 . . 120.87(16) ?
C19 C18 H18 . . 119.6 ?
C19 H19B H19C . . 120.46(16) ?
H19B H1B H20C . . 116.85(15) ?
H19B C19 C18 . . 119.62(16) ?
H19B C19 H19A . . 120.2 ?
H19B H19C C20 . . 120.6 ?
H19C H20A H20B . . 119.2 ?
H20A H17 C9 . . 120.63(15) ?
H20A H17 C18 . . 118.58(15) ?
H20A H19C H19B . . 118.84(16) ?
H20A H19C C20 . . 120.6 ?
C21 H20C H21A . . 109.5 ?
C21 H20C H21B . . 109.5 ?
H21A H20C H21B . . 109.5 ?
N1 H21C H1N . . 109.5 ?
N1 H21C O1 . . 109.5 ?
H1N H21C O1 . . 109.5 ?
O3 O2 O4 . . 109.5 ?
O3 O2 O5 . . 109.5 ?
O4 O2 O5 . . 109.5 ?

loop_
_geom_bond_atom_site_label_1
_geom_bond_atom_site_label_2
_geom_bond_site_symmetry_2
_geom_bond_distance
_geom_bond_publ_flag
C1 H14 . 1.197(2) ?
H1A H14 . 1.343(2) ?
H1A C15 . 1.446(2) ?
H1B H19B . 1.381(2) ?
H1B H20C . 1.430(2) ?
C2 H12B . 1.369(2) ?
C2 O2 . 1.424(2) ?
H2 H12A . 1.364(2) ?
H2 H21C . 1.425(2) ?
C4 H4 . 0.965(5) ?
C4 C7 . 1.465(2) ?
C4 C9 . 1.473(2) ?
C5 C6 . 0.9900 ?
C5 H6 . 0.9900 ?
C5 C7 . 1.524(3) ?
C5 C14 . 1.514(2) ?
C7 C8 . 1.0000 ?
C7 H14 . 1.530(3) ?
C9 H9 . 1.0000 ?
C9 C10 . 1.524(2) ?
C9 H17 . 1.521(2) ?
C10 C11 . 1.407(2) ?
C10 C14 . 1.381(2) ?
C11 C12 . 0.9500 ?
C11 H12A . 1.383(2) ?
H12A H12B . 1.410(2) ?
H12B H12C . 1.381(2) ?
H12C C13 . 0.9500 ?
H12C C14 . 1.406(2) ?
C15 H15 . 0.9800 ?
C15 C16 . 0.9800 ?
C15 C17 . 0.9800 ?
H17 C18 . 1.390(2) ?
H17 H20A . 1.388(2) ?
C18 H18 . 0.9500 ?
C18 C19 . 1.390(2) ?
C19 H19A . 0.9500 ?
C19 H19B . 1.390(2) ?
H19B H19C . 1.392(2) ?
H19C C20 . 0.9500 ?
H19C H20A . 1.391(2) ?
H20A H20B . 0.9500 ?
H20C C21 . 0.9800 ?
H20C H21A . 0.9800 ?
H20C H21B . 0.9800 ?
H21C N1 . 0.9800 ?
H21C H1N . 0.9800 ?
H21C O1 . 0.9800 ?
O2 O3 . 0.9800 ?
O2 O4 . 0.9800 ?
O2 O5 . 0.9800 ?

loop_
_geom_torsion_atom_site_label_1
_geom_torsion_atom_site_label_2
_geom_torsion_atom_site_label_3
_geom_torsion_atom_site_label_4
_geom_torsion_site_symmetry_1
_geom_torsion_site_symmetry_2
_geom_torsion_site_symmetry_3
_geom_torsion_site_symmetry_4
_geom_torsion
_geom_torsion_publ_flag
H1B H19B H19C H20A . . . . -177.95(16) ?
C2 H12B H12C C14 . . . . -179.09(17) ?
H2 H12A H12B C2 . . . . -2.1(2) ?
H2 H12A H12B H12C . . . . 177.55(16) ?
C4 C7 H14 C1 . . . . -110.1(2) ?
C4 C7 H14 H1A . . . . 68.92(19) ?
C4 C9 C10 C11 . . . . 163.71(14) ?
C4 C9 C10 C14 . . . . -18.3(2) ?
C4 C9 H17 C18 . . . . 121.18(16) ?
C4 C9 H17 H20A . . . . -57.33(19) ?
C5 C7 H14 C1 . . . . 12.7(3) ?
C5 C7 H14 H1A . . . . -168.34(16) ?
C7 C4 C9 C10 . . . . 53.33(17) ?
C7 C4 C9 H17 . . . . 176.36(14) ?
C7 C5 C14 C10 . . . . -11.8(2) ?
C7 C5 C14 H12C . . . . 168.42(16) ?
C9 C4 C7 C5 . . . . -67.42(18) ?
C9 C4 C7 H14 . . . . 57.07(19) ?
C9 C10 C11 H12A . . . . 179.36(15) ?
C9 C10 C14 C5 . . . . -0.9(2) ?
C9 C10 C14 H12C . . . . 178.92(15) ?
C9 H17 C18 C19 . . . . -177.06(15) ?
C9 H17 H20A H19C . . . . 177.10(15) ?
C10 C9 H17 C18 . . . . -117.93(17) ?
C10 C9 H17 H20A . . . . 63.6(2) ?
C10 C11 H12A H2 . . . . -178.92(16) ?
C10 C11 H12A H12B . . . . 1.8(3) ?
C11 C10 C14 C5 . . . . 177.06(15) ?
C11 C10 C14 H12C . . . . -3.2(2) ?
C11 H12A H12B C2 . . . . 177.27(16) ?
C11 H12A H12B H12C . . . . -3.1(3) ?
H12A H12B H12C C14 . . . . 1.3(3) ?
H12B H12C C14 C5 . . . . -178.36(16) ?
H12B H12C C14 C10 . . . . 1.9(3) ?
C14 C5 C7 C4 . . . . 43.2(2) ?
C14 C5 C7 H14 . . . . -81.93(18) ?
C14 C10 C11 H12A . . . . 1.4(2) ?
C15 H1A H14 C1 . . . . -1.9(3) ?
C15 H1A H14 C7 . . . . 179.03(15) ?
H17 C9 C10 C11 . . . . 43.5(2) ?
H17 C9 C10 C14 . . . . -138.55(16) ?
H17 C18 C19 H19B . . . . -0.1(3) ?
C18 H17 H20A H19C . . . . -1.4(2) ?
C18 C19 H19B H1B . . . . 178.05(15) ?
C18 C19 H19B H19C . . . . -1.3(2) ?
C19 H19B H19C H20A . . . . 1.3(2) ?
H19B H19C H20A H17 . . . . 0.0(3) ?
H20A H17 C18 C19 . . . . 1.5(2) ?
H20C H1B H19B C19 . . . . -171.63(16) ?
H20C H1B H19B H19C . . . . 7.7(2) ?
H21C H2 H12A C11 . . . . 1.4(3) ?
H21C H2 H12A H12B . . . . -179.25(15) ?
O2 C2 H12B H12A . . . . -178.97(16) ?
O2 C2 H12B H12C . . . . 1.4(3) ?
